data_4346848
loop_
_publ_author_name
'Thevenon, Arnaud'
'Garden, Jennifer A.'
'White, Andrew J. P.'
'Williams, Charlotte K.'

_publ_section_title
;
 Dinuclear Zinc Salen Catalysts for the Ring Opening Copolymerization of
 Epoxides and Carbon Dioxide or Anhydrides.
;
_journal_issue 24
_journal_name_full 'Inorganic chemistry'
_journal_page_first 11906
_journal_page_last 11915
_journal_paper_doi 10.1021/acs.inorgchem.5b02233
_journal_volume 54
_journal_year 2015
_chemical_formula_moiety 'C29 H40 N2 O12 Zn3'
_chemical_formula_sum 'C29 H40 N2 O12 Zn3'
_chemical_formula_weight 804.74
_space_group_crystal_system orthorhombic
_space_group_IT_number 61
_space_group_name_Hall '-P 2ac 2ab'
_space_group_name_H-M_alt 'P b c a'
_atom_sites_solution_hydrogens mixed
_audit_creation_method SHELXL
_cell_angle_alpha 90
_cell_angle_beta 90
_cell_angle_gamma 90
_cell_formula_units_Z 8
_cell_length_a 18.7381(11)
_cell_length_b 18.6958(6)
_cell_length_c 18.9958(6)
_cell_measurement_reflns_used 2819
_cell_measurement_temperature 203
_cell_measurement_theta_max 27.5010
_cell_measurement_theta_min 2.6610
_cell_volume 6654.7(5)
_computing_cell_refinement 'CrysAlisPro, Agilent Technologies'
_computing_data_collection 'CrysAlisPro, Agilent Technologies'
_computing_data_reduction 'CrysAlisPro, Agilent Technologies'
_computing_molecular_graphics 'Bruker SHELXTL'
_computing_publication_material 'CIFTAB-2013 (Sheldrick, 2013)'
_computing_structure_refinement 'SHELXL-2013 (Sheldrick, 2013)'
_computing_structure_solution 'SHELXS-2013 (Sheldrick, 2013)'
_diffrn_ambient_temperature 203
_diffrn_detector_area_resol_mean 16.0382
_diffrn_measured_fraction_theta_full 0.987
_diffrn_measured_fraction_theta_max 0.803
_diffrn_measurement_device_type 'Agilent Xcalibur 3 E'
_diffrn_measurement_method 'omega scans'
_diffrn_radiation_type MoK\a
_diffrn_radiation_wavelength 0.71073
_diffrn_reflns_av_R_equivalents 0.0373
_diffrn_reflns_av_unetI/netI 0.0646
_diffrn_reflns_Laue_measured_fraction_full 0.987
_diffrn_reflns_Laue_measured_fraction_max 0.803
_diffrn_reflns_limit_h_max 12
_diffrn_reflns_limit_h_min -22
_diffrn_reflns_limit_k_max 23
_diffrn_reflns_limit_k_min -16
_diffrn_reflns_limit_l_max 14
_diffrn_reflns_limit_l_min -25
_diffrn_reflns_number 14521
_diffrn_reflns_point_group_measured_fraction_full 0.987
_diffrn_reflns_point_group_measured_fraction_max 0.803
_diffrn_reflns_theta_full 25.242
_diffrn_reflns_theta_max 28.208
_diffrn_reflns_theta_min 2.428
_diffrn_source 'Enhance (Mo) X-ray Source'
_exptl_absorpt_coefficient_mu 2.208
_exptl_absorpt_correction_T_max 0.861
_exptl_absorpt_correction_T_min 0.514
_exptl_absorpt_correction_type analytical
_exptl_absorpt_process_details
;
CrysAlisPro, Agilent Technologies,
Version 1.171.37.35 (release 13-08-2014 CrysAlis171 .NET)
(compiled Aug 13 2014,18:06:01)
Analytical numeric absorption correction using a multifaceted crystal
model based on expressions derived by R.C. Clark & J.S. Reid.
(Clark, R. C. & Reid, J. S. (1995). Acta Cryst. A51, 887-897)
Empirical absorption correction using spherical harmonics,
implemented in SCALE3 ABSPACK scaling algorithm.
;
_exptl_crystal_colour Colourless
_exptl_crystal_density_diffrn 1.606
_exptl_crystal_description tablets
_exptl_crystal_F_000 3312
_exptl_crystal_size_max 0.47
_exptl_crystal_size_mid 0.37
_exptl_crystal_size_min 0.07
_refine_diff_density_max 0.929
_refine_diff_density_min -0.651
_refine_diff_density_rms 0.119
_refine_ls_extinction_method none
_refine_ls_goodness_of_fit_ref 1.123
_refine_ls_hydrogen_treatment mixed
_refine_ls_matrix_type full
_refine_ls_number_parameters 431
_refine_ls_number_reflns 6589
_refine_ls_number_restraints 2
_refine_ls_restrained_S_all 1.123
_refine_ls_R_factor_all 0.1016
_refine_ls_R_factor_gt 0.0531
_refine_ls_shift/su_max 0.001
_refine_ls_shift/su_mean 0.000
_refine_ls_structure_factor_coef Fsqd
_refine_ls_weighting_details 'w=1/[\s^2^(Fo^2^)+32.5141P] where P=(Fo^2^+2Fc^2^)/3'
_refine_ls_weighting_scheme calc
_refine_ls_wR_factor_gt 0.0898
_refine_ls_wR_factor_ref 0.1102
_reflns_Friedel_coverage 0.000
_reflns_number_gt 4310
_reflns_number_total 6589
_reflns_threshold_expression 'I > 2\s(I)'
_cod_data_source_file ic5b02233_si_002.cif
_cod_data_source_block (L2b)Zn3(OAc)4
_cod_database_code 4346848
_shelx_space_group_comment
;
The symmetry employed for this shelxl refinement is uniquely defined
by the following loop, which should always be used as a source of
symmetry information in preference to the above space-group names.
They are only intended as comments.
;
_shelxl_version_number 2013-4

loop_
_space_group_symop_operation_xyz
'x, y, z'
'-x+1/2, -y, z+1/2'
'-x, y+1/2, -z+1/2'
'x+1/2, -y+1/2, -z'
'-x, -y, -z'
'x-1/2, y, -z-1/2'
'x, -y-1/2, z-1/2'
'-x-1/2, y-1/2, z'

loop_
_atom_site_label
_atom_site_type_symbol
_atom_site_fract_x
_atom_site_fract_y
_atom_site_fract_z
_atom_site_U_iso_or_equiv
_atom_site_adp_type
_atom_site_occupancy
_atom_site_site_symmetry_order
_atom_site_calc_flag
_atom_site_refinement_flags_posn
_atom_site_refinement_flags_adp
Zn1 Zn 0.28127(3) 0.69337(3) 0.37884(3) 0.02502(16) Uani 1 1 d . .
Zn2 Zn 0.15108(3) 0.69428(3) 0.47561(3) 0.02402(16) Uani 1 1 d . .
Zn3 Zn 0.30013(3) 0.69171(3) 0.56746(3) 0.02464(16) Uani 1 1 d . .
O1 O 0.2541(2) 0.64560(17) 0.48368(18) 0.0236(8) Uani 1 1 d . .
C1 C 0.2551(3) 0.5716(3) 0.4864(3) 0.0241(13) Uani 1 1 d . .
C2 C 0.2001(3) 0.5369(3) 0.5218(3) 0.0286(13) Uani 1 1 d . .
C3 C 0.1989(4) 0.4630(3) 0.5248(3) 0.0374(15) Uani 1 1 d . .
H3A H 0.1618 0.4393 0.5485 0.045 Uiso 1 1 calc R U
C4 C 0.2527(4) 0.4241(3) 0.4927(3) 0.0414(17) Uani 1 1 d . .
H4A H 0.2524 0.3739 0.4950 0.050 Uiso 1 1 calc R U
C5 C 0.3066(4) 0.4590(3) 0.4575(3) 0.0362(15) Uani 1 1 d . .
H5A H 0.3422 0.4320 0.4350 0.043 Uiso 1 1 calc R U
C6 C 0.3096(3) 0.5332(3) 0.4544(3) 0.0283(13) Uani 1 1 d . .
C7 C 0.3708(3) 0.5695(3) 0.4189(3) 0.0324(14) Uani 1 1 d . .
H7A H 0.4071 0.5338 0.4068 0.039 Uiso 1 1 calc R U
H7B H 0.3924 0.6038 0.4515 0.039 Uiso 1 1 calc R U
N8 N 0.3480(3) 0.6078(2) 0.3535(2) 0.0276(11) Uani 1 1 d D .
H8 H 0.3190(19) 0.5779(19) 0.330(2) 0.05(2) Uiso 1 1 d D .
C9 C 0.4098(3) 0.6277(3) 0.3101(3) 0.0349(15) Uani 1 1 d . .
H9A H 0.4367 0.5842 0.2989 0.042 Uiso 1 1 calc R U
H9B H 0.4410 0.6588 0.3379 0.042 Uiso 1 1 calc R U
C10 C 0.3914(3) 0.6661(3) 0.2410(3) 0.0350(15) Uani 1 1 d . .
C11 C 0.3677(3) 0.7437(3) 0.2548(3) 0.0328(14) Uani 1 1 d . .
H11A H 0.4022 0.7661 0.2867 0.039 Uiso 1 1 calc R U
H11B H 0.3691 0.7700 0.2102 0.039 Uiso 1 1 calc R U
N12 N 0.2958(3) 0.7513(2) 0.2855(2) 0.0262(11) Uani 1 1 d D .
H12 H 0.2650(17) 0.735(2) 0.2530(16) 0.029(16) Uiso 1 1 d D .
C13 C 0.2777(3) 0.8276(3) 0.2989(3) 0.0332(15) Uani 1 1 d . .
H13A H 0.2914 0.8564 0.2580 0.040 Uiso 1 1 calc R U
H13B H 0.3049 0.8448 0.3396 0.040 Uiso 1 1 calc R U
C14 C 0.1996(3) 0.8368(3) 0.3128(3) 0.0302(14) Uani 1 1 d . .
C15 C 0.1581(4) 0.8803(3) 0.2693(3) 0.0403(16) Uani 1 1 d . .
H15A H 0.1796 0.9039 0.2311 0.048 Uiso 1 1 calc R U
C16 C 0.0864(4) 0.8892(4) 0.2815(3) 0.0467(18) Uani 1 1 d . .
H16A H 0.0595 0.9188 0.2515 0.056 Uiso 1 1 calc R U
C17 C 0.0533(4) 0.8552(3) 0.3373(3) 0.0408(16) Uani 1 1 d . .
H17A H 0.0040 0.8609 0.3450 0.049 Uiso 1 1 calc R U
C18 C 0.0939(3) 0.8124(3) 0.3818(3) 0.0277(13) Uani 1 1 d . .
C19 C 0.1675(3) 0.8028(3) 0.3705(3) 0.0261(12) Uani 1 1 d . .
O19 O 0.2056(2) 0.76263(18) 0.41558(18) 0.0251(9) Uani 1 1 d . .
O20 O 0.1517(2) 0.58122(19) 0.5531(2) 0.0343(10) Uani 1 1 d . .
C21 C 0.0914(4) 0.5502(4) 0.5857(4) 0.053(2) Uani 1 1 d . .
H21A H 0.0651 0.5222 0.5514 0.080 Uiso 1 1 calc R U
H21B H 0.0610 0.5876 0.6043 0.080 Uiso 1 1 calc R U
H21C H 0.1069 0.5194 0.6239 0.080 Uiso 1 1 calc R U
C22 C 0.3340(4) 0.6249(3) 0.2003(3) 0.0444(17) Uani 1 1 d . .
H22A H 0.2900 0.6247 0.2271 0.067 Uiso 1 1 calc R U
H22B H 0.3498 0.5761 0.1927 0.067 Uiso 1 1 calc R U
H22C H 0.3259 0.6479 0.1552 0.067 Uiso 1 1 calc R U
C23 C 0.4590(4) 0.6698(4) 0.1970(3) 0.0510(19) Uani 1 1 d . .
H23A H 0.4490 0.6943 0.1530 0.076 Uiso 1 1 calc R U
H23B H 0.4758 0.6217 0.1871 0.076 Uiso 1 1 calc R U
H23C H 0.4955 0.6957 0.2227 0.076 Uiso 1 1 calc R U
O24 O 0.0662(2) 0.77808(19) 0.4405(2) 0.0319(10) Uani 1 1 d . .
C25 C 0.0254(3) 0.8234(3) 0.4857(3) 0.0454(18) Uani 1 1 d . .
H25A H 0.0137 0.7978 0.5286 0.068 Uiso 1 1 calc R U
H25B H -0.0183 0.8375 0.4620 0.068 Uiso 1 1 calc R U
H25C H 0.0530 0.8657 0.4972 0.068 Uiso 1 1 calc R U
O30 O 0.1965(2) 0.6244(2) 0.3375(2) 0.0333(10) Uani 1 1 d . .
C31 C 0.1413(4) 0.5979(3) 0.3636(3) 0.0342(15) Uani 1 1 d . .
O32 O 0.1065(2) 0.6227(2) 0.4152(2) 0.0332(10) Uani 1 1 d . .
C33 C 0.1140(4) 0.5283(3) 0.3334(4) 0.059(2) Uani 1 1 d . .
H33A H 0.1200 0.5285 0.2827 0.088 Uiso 1 1 calc R U
H33B H 0.0639 0.5228 0.3448 0.088 Uiso 1 1 calc R U
H33C H 0.1408 0.4887 0.3534 0.088 Uiso 1 1 calc R U
O40 O 0.3692(2) 0.7461(2) 0.42421(19) 0.0320(10) Uani 1 1 d . .
C41 C 0.3836(3) 0.7825(3) 0.4773(3) 0.0276(13) Uani 1 1 d . .
O42 O 0.3561(2) 0.77497(19) 0.53721(19) 0.0319(10) Uani 1 1 d . .
C43 C 0.4399(3) 0.8400(3) 0.4697(4) 0.0419(16) Uani 1 1 d . .
H43A H 0.4180 0.8835 0.4522 0.063 Uiso 1 1 calc R U
H43B H 0.4762 0.8242 0.4368 0.063 Uiso 1 1 calc R U
H43C H 0.4616 0.8492 0.5151 0.063 Uiso 1 1 calc R U
O50 O 0.1284(2) 0.7321(2) 0.5682(2) 0.0347(10) Uani 1 1 d . .
C51 C 0.1644(3) 0.7501(3) 0.6203(3) 0.0292(13) Uani 1 1 d . .
O52 O 0.2299(2) 0.7383(2) 0.6291(2) 0.0343(10) Uani 1 1 d . .
C53 C 0.1258(3) 0.7881(4) 0.6792(3) 0.0442(17) Uani 1 1 d . .
H53A H 0.1186 0.7553 0.7181 0.066 Uiso 1 1 calc R U
H53B H 0.0800 0.8050 0.6623 0.066 Uiso 1 1 calc R U
H53C H 0.1542 0.8285 0.6949 0.066 Uiso 1 1 calc R U
O60 O 0.3738(2) 0.6242(2) 0.5960(2) 0.0411(11) Uani 1 1 d . .
C61 C 0.3495(4) 0.5697(3) 0.6280(3) 0.0367(15) Uani 1 1 d . .
O62 O 0.2906(3) 0.5663(3) 0.6547(3) 0.0692(16) Uani 1 1 d . .
C63 C 0.3997(5) 0.5067(4) 0.6312(4) 0.074(3) Uani 1 1 d . .
H63A H 0.4187 0.4973 0.5846 0.111 Uiso 1 1 calc R U
H63B H 0.3740 0.4649 0.6478 0.111 Uiso 1 1 calc R U
H63C H 0.4385 0.5173 0.6633 0.111 Uiso 1 1 calc R U

loop_
_atom_site_aniso_label
_atom_site_aniso_U_11
_atom_site_aniso_U_22
_atom_site_aniso_U_33
_atom_site_aniso_U_23
_atom_site_aniso_U_13
_atom_site_aniso_U_12
Zn1 0.0305(4) 0.0227(3) 0.0219(3) -0.0003(3) 0.0026(3) 0.0044(3)
Zn2 0.0289(4) 0.0207(3) 0.0225(3) -0.0014(3) 0.0007(3) 0.0003(3)
Zn3 0.0290(4) 0.0227(3) 0.0221(3) -0.0032(3) -0.0005(3) 0.0012(3)
O1 0.031(2) 0.0132(17) 0.027(2) -0.0014(16) -0.0022(18) 0.0029(16)
C1 0.031(3) 0.018(3) 0.023(3) -0.004(2) -0.008(3) 0.003(3)
C2 0.032(3) 0.027(3) 0.026(3) 0.002(3) -0.006(3) 0.004(3)
C3 0.053(4) 0.021(3) 0.038(3) 0.004(3) -0.007(3) -0.006(3)
C4 0.063(5) 0.014(3) 0.047(4) -0.004(3) -0.006(4) -0.003(3)
C5 0.045(4) 0.022(3) 0.041(4) -0.006(3) 0.003(3) 0.009(3)
C6 0.036(4) 0.022(3) 0.027(3) 0.000(2) -0.006(3) 0.004(3)
C7 0.037(4) 0.029(3) 0.032(3) -0.002(3) -0.002(3) 0.012(3)
N8 0.029(3) 0.029(3) 0.024(2) -0.004(2) 0.000(2) 0.003(2)
C9 0.030(4) 0.041(4) 0.035(3) 0.002(3) 0.005(3) 0.010(3)
C10 0.032(4) 0.049(4) 0.024(3) -0.003(3) -0.001(3) 0.016(3)
C11 0.034(4) 0.038(3) 0.026(3) 0.003(3) -0.001(3) -0.001(3)
N12 0.028(3) 0.026(2) 0.024(2) -0.003(2) 0.004(2) 0.000(2)
C13 0.046(4) 0.025(3) 0.028(3) 0.004(3) 0.001(3) 0.003(3)
C14 0.040(4) 0.024(3) 0.027(3) -0.001(2) -0.001(3) 0.006(3)
C15 0.052(5) 0.038(3) 0.031(3) 0.008(3) 0.004(3) 0.011(3)
C16 0.053(5) 0.058(4) 0.029(3) 0.011(3) -0.002(3) 0.025(4)
C17 0.039(4) 0.047(4) 0.036(4) 0.002(3) -0.002(3) 0.015(3)
C18 0.038(4) 0.021(3) 0.024(3) -0.005(2) 0.001(3) 0.007(3)
C19 0.036(3) 0.019(3) 0.024(3) -0.003(2) -0.003(3) 0.007(3)
O19 0.030(2) 0.0194(18) 0.026(2) -0.0013(16) 0.0012(17) 0.0039(17)
O20 0.036(3) 0.027(2) 0.040(2) 0.0006(19) 0.008(2) 0.0036(19)
C21 0.052(5) 0.046(4) 0.062(5) 0.013(4) 0.020(4) 0.007(4)
C22 0.063(5) 0.040(4) 0.030(3) -0.006(3) -0.004(3) 0.013(4)
C23 0.053(5) 0.067(5) 0.033(4) 0.007(3) 0.011(3) 0.022(4)
O24 0.038(3) 0.026(2) 0.032(2) 0.0036(18) 0.0047(19) 0.0046(19)
C25 0.042(4) 0.046(4) 0.048(4) 0.005(3) 0.018(3) 0.009(3)
O30 0.039(3) 0.033(2) 0.028(2) -0.0057(18) -0.005(2) 0.000(2)
C31 0.046(4) 0.027(3) 0.030(3) 0.001(3) -0.012(3) 0.001(3)
O32 0.036(3) 0.028(2) 0.035(2) -0.0054(19) -0.006(2) -0.0027(19)
C33 0.070(6) 0.043(4) 0.063(5) -0.022(4) 0.003(4) -0.018(4)
O40 0.035(3) 0.035(2) 0.026(2) -0.0059(18) 0.0014(18) -0.0033(19)
C41 0.033(4) 0.018(3) 0.032(3) 0.002(3) -0.002(3) 0.007(2)
O42 0.042(3) 0.027(2) 0.026(2) 0.0007(17) 0.0054(19) -0.0079(19)
C43 0.043(4) 0.031(3) 0.052(4) 0.002(3) 0.008(3) -0.009(3)
O50 0.039(3) 0.038(2) 0.027(2) -0.0042(19) 0.000(2) 0.006(2)
C51 0.040(4) 0.019(3) 0.029(3) 0.001(2) 0.005(3) 0.005(3)
O52 0.028(2) 0.036(2) 0.038(2) -0.009(2) -0.001(2) 0.000(2)
C53 0.042(4) 0.060(4) 0.031(3) -0.012(3) 0.006(3) 0.017(3)
O60 0.043(3) 0.034(2) 0.046(3) 0.008(2) -0.010(2) 0.000(2)
C61 0.048(4) 0.036(3) 0.026(3) -0.007(3) -0.006(3) 0.002(3)
O62 0.070(4) 0.085(4) 0.054(3) -0.023(3) 0.015(3) -0.018(3)
C63 0.112(8) 0.039(4) 0.070(5) 0.009(4) -0.025(5) 0.021(5)

loop_
_atom_type_symbol
_atom_type_description
_atom_type_scat_dispersion_real
_atom_type_scat_dispersion_imag
_atom_type_scat_source
C C 0.0033 0.0016 'International Tables Vol C Tables 4.2.6.8 and 6.1.1.4'
H H 0.0000 0.0000 'International Tables Vol C Tables 4.2.6.8 and 6.1.1.4'
N N 0.0061 0.0033 'International Tables Vol C Tables 4.2.6.8 and 6.1.1.4'
O O 0.0106 0.0060 'International Tables Vol C Tables 4.2.6.8 and 6.1.1.4'
Zn Zn 0.2839 1.4301 'International Tables Vol C Tables 4.2.6.8 and 6.1.1.4'

loop_
_geom_angle_atom_site_label_1
_geom_angle_atom_site_label_2
_geom_angle_atom_site_label_3
_geom_angle
O19 Zn1 N8 168.68(17)
O19 Zn1 N12 92.93(16)
N8 Zn1 N12 97.10(18)
O19 Zn1 O40 96.10(15)
N8 Zn1 O40 89.14(17)
N12 Zn1 O40 90.14(17)
O19 Zn1 O30 89.56(15)
N8 Zn1 O30 84.29(17)
N12 Zn1 O30 95.46(17)
O40 Zn1 O30 171.83(15)
O19 Zn1 O1 77.95(13)
N8 Zn1 O1 92.05(15)
N12 Zn1 O1 170.85(16)
O40 Zn1 O1 90.06(14)
O30 Zn1 O1 85.36(14)
O19 Zn1 Zn2 40.25(10)
N8 Zn1 Zn2 128.43(13)
N12 Zn1 Zn2 127.57(13)
O40 Zn1 Zn2 112.10(10)
O30 Zn1 Zn2 68.90(11)
O1 Zn1 Zn2 44.43(9)
O50 Zn2 O32 133.46(18)
O50 Zn2 O19 113.39(16)
O32 Zn2 O19 108.85(16)
O50 Zn2 O1 106.70(15)
O32 Zn2 O1 97.87(15)
O19 Zn2 O1 81.45(14)
O50 Zn2 O24 82.27(15)
O32 Zn2 O24 90.01(15)
O19 Zn2 O24 75.83(14)
O1 Zn2 O24 157.27(13)
O50 Zn2 O20 77.38(14)
O32 Zn2 O20 77.01(14)
O19 Zn2 O20 148.24(14)
O1 Zn2 O20 66.80(13)
O24 Zn2 O20 135.92(13)
O50 Zn2 Zn1 136.21(13)
O32 Zn2 Zn1 89.12(12)
O19 Zn2 Zn1 41.43(10)
O1 Zn2 Zn1 47.18(9)
O24 Zn2 Zn1 112.12(10)
O20 Zn2 Zn1 109.63(9)
O60 Zn3 O42 102.49(18)
O60 Zn3 O52 126.61(18)
O42 Zn3 O52 100.40(16)
O60 Zn3 O1 104.31(16)
O42 Zn3 O1 109.79(15)
O52 Zn3 O1 112.07(16)
C1 O1 Zn3 113.2(3)
C1 O1 Zn2 116.1(3)
Zn3 O1 Zn2 105.20(15)
C1 O1 Zn1 115.4(3)
Zn3 O1 Zn1 115.85(16)
Zn2 O1 Zn1 88.39(12)
O1 C1 C6 120.7(5)
O1 C1 C2 118.3(5)
C6 C1 C2 121.0(5)
O20 C2 C3 125.4(6)
O20 C2 C1 114.8(5)
C3 C2 C1 119.8(6)
C2 C3 C4 119.7(6)
C5 C4 C3 120.0(5)
C4 C5 C6 121.6(6)
C5 C6 C1 117.9(6)
C5 C6 C7 120.3(5)
C1 C6 C7 121.8(5)
C6 C7 N8 111.9(5)
C9 N8 C7 111.2(5)
C9 N8 Zn1 114.0(3)
C7 N8 Zn1 110.3(3)
N8 C9 C10 115.0(5)
C23 C10 C22 109.3(5)
C23 C10 C9 107.8(5)
C22 C10 C9 110.7(5)
C23 C10 C11 107.0(5)
C22 C10 C11 110.9(5)
C9 C10 C11 111.0(5)
N12 C11 C10 115.0(5)
C11 N12 C13 111.6(5)
C11 N12 Zn1 113.8(3)
C13 N12 Zn1 108.8(3)
N12 C13 C14 111.3(5)
C15 C14 C19 119.2(6)
C15 C14 C13 120.5(5)
C19 C14 C13 120.3(5)
C16 C15 C14 121.0(6)
C15 C16 C17 120.9(6)
C16 C17 C18 119.0(6)
O24 C18 C17 123.3(5)
O24 C18 C19 115.5(5)
C17 C18 C19 121.1(5)
O19 C19 C14 121.5(5)
O19 C19 C18 119.7(5)
C14 C19 C18 118.8(5)
C19 O19 Zn2 116.7(3)
C19 O19 Zn1 120.4(3)
Zn2 O19 Zn1 98.32(14)
C2 O20 C21 118.2(5)
C2 O20 Zn2 104.6(3)
C21 O20 Zn2 125.8(4)
C18 O24 C25 114.2(4)
C18 O24 Zn2 106.6(3)
C25 O24 Zn2 126.3(3)
C31 O30 Zn1 133.7(4)
O30 C31 O32 126.0(5)
O30 C31 C33 118.1(6)
O32 C31 C33 115.8(6)
C31 O32 Zn2 119.1(4)
C41 O40 Zn1 139.2(4)
O40 C41 O42 125.7(5)
O40 C41 C43 117.5(5)
O42 C41 C43 116.8(5)
C41 O42 Zn3 124.9(4)
C51 O50 Zn2 134.3(4)
O50 C51 O52 126.1(5)
O50 C51 C53 117.1(5)
O52 C51 C53 116.8(5)
C51 O52 Zn3 130.6(4)
C61 O60 Zn3 113.5(4)
O62 C61 O60 124.5(6)
O62 C61 C63 120.5(7)
O60 C61 C63 115.0(6)

loop_
_geom_bond_atom_site_label_1
_geom_bond_atom_site_label_2
_geom_bond_distance
Zn1 O19 2.043(4)
Zn1 N8 2.087(5)
Zn1 N12 2.095(4)
Zn1 O40 2.105(4)
Zn1 O30 2.191(4)
Zn1 O1 2.241(3)
Zn1 Zn2 3.0546(9)
Zn2 O50 1.943(4)
Zn2 O32 1.950(4)
Zn2 O19 1.994(4)
Zn2 O1 2.139(4)
Zn2 O24 2.330(4)
Zn2 O20 2.576(4)
Zn3 O60 1.947(4)
Zn3 O42 1.963(4)
Zn3 O52 1.966(4)
Zn3 O1 2.005(3)
O1 C1 1.384(6)
C1 C6 1.390(8)
C1 C2 1.392(8)
C2 O20 1.365(6)
C2 C3 1.382(7)
C3 C4 1.384(9)
C4 C5 1.375(8)
C5 C6 1.390(7)
C6 C7 1.493(8)
C7 N8 1.496(7)
N8 C9 1.469(7)
C9 C10 1.535(8)
C10 C23 1.519(8)
C10 C22 1.532(8)
C10 C11 1.540(8)
C11 N12 1.476(7)
N12 C13 1.487(7)
C13 C14 1.497(8)
C14 C15 1.396(8)
C14 C19 1.404(8)
C15 C16 1.374(9)
C16 C17 1.384(9)
C17 C18 1.391(8)
C18 O24 1.386(6)
C18 C19 1.407(8)
C19 O19 1.344(6)
O20 C21 1.412(7)
O24 C25 1.429(7)
O30 C31 1.249(7)
C31 O32 1.266(7)
C31 C33 1.512(8)
O40 C41 1.246(6)
C41 O42 1.257(7)
C41 C43 1.514(8)
O50 C51 1.245(7)
C51 O52 1.258(7)
C51 C53 1.510(7)
O60 C61 1.273(7)
C61 O62 1.217(8)
C61 C63 1.508(9)
